data_4118766
loop_
_publ_author_name
'Johannes Belmar'
'Raymond L. Funk'

_publ_section_title
;
 Total Synthesis of (\+-)-Communesin F via a Cycloaddition with
 Indol-2-one
;
_journal_name_full 'Journal of the American Chemical Society'
_journal_page_first 16941
_journal_page_last 16943
_journal_paper_doi 10.1021/ja307277w
_journal_volume 134
_journal_year 2012
_chemical_formula_moiety 'C26 H24 Br N5 O4 S'
_chemical_formula_sum 'C26 H24 Br N5 O4 S'
_chemical_formula_weight 582.47
_chemical_name_systematic
; 
 ? 
;
_space_group_IT_number 2
_symmetry_cell_setting triclinic
_symmetry_space_group_name_Hall '-P 1'
_symmetry_space_group_name_H-M 'P -1'
_atom_sites_solution_hydrogens geom
_atom_sites_solution_primary direct
_atom_sites_solution_secondary difmap
_audit_creation_method SHELXL-97
_cell_angle_alpha 100.154(2)
_cell_angle_beta 96.555(2)
_cell_angle_gamma 108.720(2)
_cell_formula_units_Z 2
_cell_length_a 8.8826(10)
_cell_length_b 10.1582(12)
_cell_length_c 15.4847(18)
_cell_measurement_reflns_used 4655
_cell_measurement_temperature 298(2)
_cell_measurement_theta_max 27.067
_cell_measurement_theta_min 2.673
_cell_volume 1280.5(3)
_computing_cell_refinement 'Bruker SMART'
_computing_data_collection 'Bruker SMART'
_computing_data_reduction 'Bruker SAINT'
_computing_molecular_graphics 'Bruker SHELXTL'
_computing_publication_material 'Bruker SHELXTL'
_computing_structure_refinement 'SHELXL-97 (Sheldrick, 1997)'
_computing_structure_solution 'SHELXS-97 (Sheldrick, 1990)'
_diffrn_ambient_temperature 298(2)
_diffrn_measured_fraction_theta_full 0.978
_diffrn_measured_fraction_theta_max 0.978
_diffrn_measurement_device_type 'CCD area detector'
_diffrn_measurement_method 'phi and omega scans'
_diffrn_radiation_monochromator graphite
_diffrn_radiation_source 'fine-focus sealed tube'
_diffrn_radiation_type MoK\a
_diffrn_radiation_wavelength 0.71073
_diffrn_reflns_av_R_equivalents 0.0108
_diffrn_reflns_av_sigmaI/netI 0.0199
_diffrn_reflns_limit_h_max 11
_diffrn_reflns_limit_h_min -11
_diffrn_reflns_limit_k_max 13
_diffrn_reflns_limit_k_min -13
_diffrn_reflns_limit_l_max 20
_diffrn_reflns_limit_l_min -20
_diffrn_reflns_number 12267
_diffrn_reflns_theta_full 28.24
_diffrn_reflns_theta_max 28.24
_diffrn_reflns_theta_min 2.17
_exptl_absorpt_coefficient_mu 1.730
_exptl_absorpt_correction_T_max 0.8740
_exptl_absorpt_correction_T_min 0.6918
_exptl_absorpt_correction_type multi-scan
_exptl_absorpt_process_details SADABS
_exptl_crystal_colour colorless
_exptl_crystal_density_diffrn 1.511
_exptl_crystal_description block
_exptl_crystal_F_000 596
_exptl_crystal_size_max 0.23
_exptl_crystal_size_mid 0.19
_exptl_crystal_size_min 0.08
_refine_diff_density_max 1.104
_refine_diff_density_min -0.546
_refine_diff_density_rms 0.068
_refine_ls_extinction_method none
_refine_ls_goodness_of_fit_ref 1.043
_refine_ls_hydrogen_treatment noref
_refine_ls_matrix_type full
_refine_ls_number_parameters 336
_refine_ls_number_reflns 6187
_refine_ls_number_restraints 0
_refine_ls_restrained_S_all 1.043
_refine_ls_R_factor_all 0.0604
_refine_ls_R_factor_gt 0.0474
_refine_ls_shift/su_max 0.001
_refine_ls_shift/su_mean 0.000
_refine_ls_structure_factor_coef Fsqd
_refine_ls_weighting_details 'calc w=1/[\s^2^(Fo^2^)+(0.0829P)^2^+0.4005P] where P=(Fo^2^+2Fc^2^)/3'
_refine_ls_weighting_scheme calc
_refine_ls_wR_factor_gt 0.1307
_refine_ls_wR_factor_ref 0.1394
_reflns_number_gt 4840
_reflns_number_total 6187
_reflns_threshold_expression >2sigma(I)
_cod_data_source_file ja307277w_si_002.cif
_cod_data_source_block jub4s
_cod_database_code 4118766

loop_
_symmetry_equiv_pos_as_xyz
'x, y, z'
'-x, -y, -z'

loop_
_atom_site_label
_atom_site_type_symbol
_atom_site_fract_x
_atom_site_fract_y
_atom_site_fract_z
_atom_site_U_iso_or_equiv
_atom_site_adp_type
_atom_site_occupancy
_atom_site_symmetry_multiplicity
_atom_site_calc_flag
_atom_site_refinement_flags
C27 C 0.3969(5) 0.7837(4) 0.8833(3) 0.0812(11) Uani 1 1 d .
H27A H 0.4433 0.7827 0.8303 0.122 Uiso 1 1 calc R
H27B H 0.4789 0.8413 0.9340 0.122 Uiso 1 1 calc R
H27C H 0.3122 0.8229 0.8777 0.122 Uiso 1 1 calc R
C24 C 0.3279(4) 0.6328(3) 0.8960(2) 0.0555(7) Uani 1 1 d .
Br1 Br -0.35582(4) -0.19142(4) 0.50694(2) 0.07102(15) Uani 1 1 d .
S1 S 0.12563(7) 0.18217(6) 0.93588(4) 0.03791(14) Uani 1 1 d .
N1 N -0.0018(3) -0.1597(2) 0.80371(13) 0.0418(4) Uani 1 1 d .
H1 H 0.0498 -0.1873 0.8432 0.050 Uiso 1 1 calc R
C4 C -0.2552(4) -0.3722(3) 0.7564(2) 0.0517(6) Uani 1 1 d .
H4 H -0.2342 -0.4116 0.8043 0.062 Uiso 1 1 calc R
O2 O 0.0376(3) 0.1923(2) 1.00720(12) 0.0526(4) Uani 1 1 d .
O1 O 0.2536(2) 0.1262(2) 0.94466(13) 0.0505(4) Uani 1 1 d .
C8 C 0.0498(3) -0.0198(2) 0.78391(14) 0.0344(4) Uani 1 1 d .
H8 H 0.1677 0.0173 0.7896 0.041 Uiso 1 1 calc R
C6 C -0.1769(3) -0.1821(2) 0.67645(15) 0.0379(5) Uani 1 1 d .
C5 C -0.1491(3) -0.2425(2) 0.74806(16) 0.0402(5) Uani 1 1 d .
C21 C 0.2027(3) 0.3553(2) 0.91734(16) 0.0393(5) Uani 1 1 d .
N2 N -0.0033(2) 0.0800(2) 0.84570(12) 0.0356(4) Uani 1 1 d .
C26 C 0.3599(3) 0.4089(3) 0.90366(18) 0.0469(6) Uani 1 1 d .
H26 H 0.4241 0.3523 0.9010 0.056 Uiso 1 1 calc R
C7 C -0.0323(3) -0.0455(2) 0.68460(15) 0.0362(4) Uani 1 1 d .
C25 C 0.4202(3) 0.5477(3) 0.89394(19) 0.0539(6) Uani 1 1 d .
H25 H 0.5265 0.5844 0.8858 0.065 Uiso 1 1 calc R
C1 C -0.3140(3) -0.2563(3) 0.61186(16) 0.0455(5) Uani 1 1 d .
C3 C -0.3929(4) -0.4413(3) 0.6916(2) 0.0579(7) Uani 1 1 d .
H3 H -0.4661 -0.5274 0.6966 0.069 Uiso 1 1 calc R
O3 O 0.2043(2) 0.2365(2) 0.71012(14) 0.0541(5) Uani 1 1 d .
O4 O 0.0179(3) 0.3199(2) 0.65874(19) 0.0761(7) Uani 1 1 d .
C19 C -0.2609(3) 0.1053(3) 0.8786(2) 0.0501(6) Uani 1 1 d .
H19 H -0.2381 0.0946 0.9365 0.060 Uiso 1 1 calc R
C13 C 0.0663(3) 0.2195(3) 0.68259(16) 0.0431(5) Uani 1 1 d .
C12 C -0.0804(3) 0.0838(3) 0.67011(16) 0.0406(5) Uani 1 1 d .
H12 H -0.1390 0.0609 0.6087 0.049 Uiso 1 1 calc R
C15 C -0.1931(3) 0.1058(2) 0.73209(17) 0.0412(5) Uani 1 1 d .
C20 C -0.1546(3) 0.0977(2) 0.82020(16) 0.0370(5) Uani 1 1 d .
C2 C -0.4232(3) -0.3847(3) 0.62002(19) 0.0550(7) Uani 1 1 d .
H2 H -0.5164 -0.4321 0.5771 0.066 Uiso 1 1 calc R
C16 C -0.3359(3) 0.1275(3) 0.7039(2) 0.0587(7) Uani 1 1 d .
H16 H -0.3630 0.1323 0.6450 0.070 Uiso 1 1 calc R
C22 C 0.1069(4) 0.4392(3) 0.9193(2) 0.0568(7) Uani 1 1 d .
H22 H 0.0008 0.4032 0.9281 0.068 Uiso 1 1 calc R
C23 C 0.1701(4) 0.5767(3) 0.9081(3) 0.0654(8) Uani 1 1 d .
H23 H 0.1054 0.6327 0.9086 0.079 Uiso 1 1 calc R
C9 C 0.0760(3) -0.0721(3) 0.61730(18) 0.0488(6) Uani 1 1 d .
H9A H 0.0187 -0.0833 0.5577 0.059 Uiso 1 1 calc R
H9B H 0.1725 0.0122 0.6286 0.059 Uiso 1 1 calc R
C17 C -0.4377(4) 0.1420(4) 0.7633(3) 0.0708(10) Uani 1 1 d .
H17 H -0.5308 0.1606 0.7450 0.085 Uiso 1 1 calc R
C18 C -0.4017(4) 0.1291(3) 0.8493(3) 0.0656(9) Uani 1 1 d .
H18 H -0.4722 0.1363 0.8884 0.079 Uiso 1 1 calc R
C10 C 0.1262(5) -0.1971(4) 0.6185(3) 0.0718(9) Uani 1 1 d .
H10A H 0.0321 -0.2836 0.6064 0.086 Uiso 1 1 calc R
H10B H 0.1887 -0.1868 0.6765 0.086 Uiso 1 1 calc R
C14 C 0.1414(5) 0.4564(4) 0.6670(3) 0.0897(13) Uani 1 1 d .
H14A H 0.2155 0.4805 0.7224 0.135 Uiso 1 1 calc R
H14B H 0.0924 0.5279 0.6660 0.135 Uiso 1 1 calc R
H14C H 0.1986 0.4520 0.6183 0.135 Uiso 1 1 calc R
N4 N 0.2079(3) -0.3232(3) 0.50747(18) 0.0625(7) Uani 1 1 d .
N3 N 0.2272(5) -0.2043(3) 0.5474(3) 0.0964(12) Uani 1 1 d .
N5 N 0.2010(4) -0.4281(4) 0.4668(2) 0.0813(9) Uani 1 1 d .

loop_
_atom_site_aniso_label
_atom_site_aniso_U_11
_atom_site_aniso_U_22
_atom_site_aniso_U_33
_atom_site_aniso_U_23
_atom_site_aniso_U_13
_atom_site_aniso_U_12
C27 0.075(2) 0.0522(18) 0.107(3) 0.0321(19) 0.013(2) 0.0027(16)
C24 0.0576(16) 0.0458(14) 0.0576(16) 0.0156(12) 0.0089(13) 0.0092(12)
Br1 0.0620(2) 0.0800(3) 0.04716(18) 0.01738(15) -0.00654(13) -0.00325(16)
S1 0.0419(3) 0.0380(3) 0.0342(3) 0.0064(2) 0.0060(2) 0.0157(2)
N1 0.0479(11) 0.0394(10) 0.0418(10) 0.0116(8) 0.0063(9) 0.0195(9)
C4 0.0625(17) 0.0403(13) 0.0542(15) 0.0147(11) 0.0218(13) 0.0145(12)
O2 0.0672(12) 0.0534(10) 0.0383(9) 0.0102(8) 0.0186(8) 0.0196(9)
O1 0.0489(10) 0.0514(10) 0.0509(10) 0.0074(8) -0.0040(8) 0.0237(8)
C8 0.0325(10) 0.0364(11) 0.0369(11) 0.0063(9) 0.0086(8) 0.0156(9)
C6 0.0371(11) 0.0378(11) 0.0364(11) 0.0055(9) 0.0135(9) 0.0091(9)
C5 0.0421(12) 0.0373(11) 0.0438(12) 0.0075(9) 0.0170(10) 0.0151(10)
C21 0.0402(12) 0.0370(11) 0.0393(11) 0.0047(9) 0.0094(9) 0.0130(9)
N2 0.0344(9) 0.0387(9) 0.0352(9) 0.0051(7) 0.0070(7) 0.0163(8)
C26 0.0393(12) 0.0520(14) 0.0474(13) 0.0056(11) 0.0066(10) 0.0167(11)
C7 0.0344(11) 0.0369(11) 0.0355(11) 0.0071(9) 0.0098(9) 0.0095(9)
C25 0.0412(13) 0.0604(16) 0.0510(15) 0.0123(13) 0.0098(11) 0.0053(12)
C1 0.0431(13) 0.0489(13) 0.0387(12) 0.0059(10) 0.0114(10) 0.0089(11)
C3 0.0564(16) 0.0413(14) 0.0677(18) 0.0097(13) 0.0259(14) 0.0025(12)
O3 0.0393(9) 0.0526(11) 0.0625(12) 0.0136(9) 0.0058(8) 0.0061(8)
O4 0.0588(13) 0.0539(12) 0.1085(19) 0.0468(13) -0.0080(12) 0.0029(10)
C19 0.0408(13) 0.0457(13) 0.0670(17) 0.0115(12) 0.0226(12) 0.0160(11)
C13 0.0459(13) 0.0427(12) 0.0366(11) 0.0148(10) 0.0072(10) 0.0068(10)
C12 0.0358(11) 0.0436(12) 0.0397(11) 0.0152(10) 0.0037(9) 0.0085(10)
C15 0.0335(11) 0.0373(11) 0.0529(13) 0.0137(10) 0.0061(10) 0.0113(9)
C20 0.0293(10) 0.0320(10) 0.0512(13) 0.0105(9) 0.0115(9) 0.0107(8)
C2 0.0449(14) 0.0510(15) 0.0525(15) 0.0002(12) 0.0117(12) -0.0003(12)
C16 0.0409(14) 0.0600(17) 0.077(2) 0.0249(15) -0.0001(13) 0.0189(12)
C22 0.0470(14) 0.0432(14) 0.085(2) 0.0151(14) 0.0253(14) 0.0175(12)
C23 0.0598(18) 0.0472(15) 0.099(2) 0.0237(16) 0.0255(17) 0.0237(14)
C9 0.0494(14) 0.0509(14) 0.0441(13) 0.0093(11) 0.0202(11) 0.0115(11)
C17 0.0375(14) 0.069(2) 0.114(3) 0.0251(19) 0.0108(17) 0.0286(14)
C18 0.0417(15) 0.0607(17) 0.104(3) 0.0174(17) 0.0310(16) 0.0250(13)
C10 0.092(3) 0.069(2) 0.076(2) 0.0252(17) 0.047(2) 0.0428(19)
C14 0.084(3) 0.0551(19) 0.110(3) 0.045(2) -0.012(2) -0.0073(17)
N4 0.0675(16) 0.0773(18) 0.0611(15) 0.0181(14) 0.0302(13) 0.0423(14)
N3 0.108(3) 0.0670(19) 0.124(3) 0.0071(18) 0.080(2) 0.0315(18)
N5 0.096(2) 0.089(2) 0.0719(19) 0.0059(16) 0.0235(17) 0.054(2)

loop_
_atom_type_symbol
_atom_type_description
_atom_type_scat_dispersion_real
_atom_type_scat_dispersion_imag
_atom_type_scat_source
C C 0.0033 0.0016 'International Tables Vol C Tables 4.2.6.8 and 6.1.1.4'
H H 0.0000 0.0000 'International Tables Vol C Tables 4.2.6.8 and 6.1.1.4'
N N 0.0061 0.0033 'International Tables Vol C Tables 4.2.6.8 and 6.1.1.4'
O O 0.0106 0.0060 'International Tables Vol C Tables 4.2.6.8 and 6.1.1.4'
S S 0.1246 0.1234 'International Tables Vol C Tables 4.2.6.8 and 6.1.1.4'
Br Br -0.2901 2.4595 'International Tables Vol C Tables 4.2.6.8 and 6.1.1.4'

loop_
_geom_angle_atom_site_label_1
_geom_angle_atom_site_label_2
_geom_angle_atom_site_label_3
_geom_angle
C24 C27 H27A 109.5
C24 C27 H27B 109.5
H27A C27 H27B 109.5
C24 C27 H27C 109.5
H27A C27 H27C 109.5
H27B C27 H27C 109.5
C25 C24 C23 118.4(3)
C25 C24 C27 120.5(3)
C23 C24 C27 121.1(3)
O1 S1 O2 119.27(12)
O1 S1 N2 106.03(10)
O2 S1 N2 108.04(11)
O1 S1 C21 109.09(12)
O2 S1 C21 106.19(11)
N2 S1 C21 107.77(10)
C5 N1 C8 108.52(18)
C5 N1 H1 125.7
C8 N1 H1 125.7
C3 C4 C5 118.2(3)
C3 C4 H4 120.9
C5 C4 H4 120.9
N1 C8 N2 110.17(18)
N1 C8 C7 104.41(18)
N2 C8 C7 112.07(17)
N1 C8 H8 110.0
N2 C8 H8 110.0
C7 C8 H8 110.0
C1 C6 C5 118.0(2)
C1 C6 C7 133.4(2)
C5 C6 C7 108.4(2)
C4 C5 C6 122.0(2)
C4 C5 N1 127.1(2)
C6 C5 N1 110.9(2)
C26 C21 C22 120.1(2)
C26 C21 S1 120.17(19)
C22 C21 S1 119.66(19)
C20 N2 C8 119.95(18)
C20 N2 S1 121.43(15)
C8 N2 S1 118.14(14)
C25 C26 C21 119.0(2)
C25 C26 H26 120.5
C21 C26 H26 120.5
C6 C7 C9 110.06(19)
C6 C7 C12 113.85(19)
C9 C7 C12 108.80(19)
C6 C7 C8 100.66(18)
C9 C7 C8 113.15(19)
C12 C7 C8 110.23(18)
C24 C25 C26 121.8(3)
C24 C25 H25 119.1
C26 C25 H25 119.1
C6 C1 C2 120.8(2)
C6 C1 Br1 121.66(19)
C2 C1 Br1 117.5(2)
C2 C3 C4 121.1(3)
C2 C3 H3 119.4
C4 C3 H3 119.4
C13 O4 C14 116.5(3)
C18 C19 C20 119.2(3)
C18 C19 H19 120.4
C20 C19 H19 120.4
O3 C13 O4 123.8(2)
O3 C13 C12 127.2(2)
O4 C13 C12 109.1(2)
C15 C12 C13 111.0(2)
C15 C12 C7 109.18(18)
C13 C12 C7 112.43(19)
C15 C12 H12 108.0
C13 C12 H12 108.0
C7 C12 H12 108.0
C20 C15 C16 119.4(2)
C20 C15 C12 117.9(2)
C16 C15 C12 122.7(2)
C19 C20 C15 120.4(2)
C19 C20 N2 123.1(2)
C15 C20 N2 116.5(2)
C3 C2 C1 119.8(3)
C3 C2 H2 120.1
C1 C2 H2 120.1
C17 C16 C15 120.1(3)
C17 C16 H16 120.0
C15 C16 H16 120.0
C23 C22 C21 119.3(3)
C23 C22 H22 120.3
C21 C22 H22 120.3
C22 C23 C24 121.3(3)
C22 C23 H23 119.4
C24 C23 H23 119.4
C10 C9 C7 116.1(2)
C10 C9 H9A 108.3
C7 C9 H9A 108.3
C10 C9 H9B 108.3
C7 C9 H9B 108.3
H9A C9 H9B 107.4
C18 C17 C16 120.2(3)
C18 C17 H17 119.9
C16 C17 H17 119.9
C17 C18 C19 120.7(3)
C17 C18 H18 119.7
C19 C18 H18 119.7
C9 C10 N3 107.2(3)
C9 C10 H10A 110.3
N3 C10 H10A 110.3
C9 C10 H10B 110.3
N3 C10 H10B 110.3
H10A C10 H10B 108.5
O4 C14 H14A 109.5
O4 C14 H14B 109.5
H14A C14 H14B 109.5
O4 C14 H14C 109.5
H14A C14 H14C 109.5
H14B C14 H14C 109.5
N5 N4 N3 173.8(4)
N4 N3 C10 114.7(3)

loop_
_geom_bond_atom_site_label_1
_geom_bond_atom_site_label_2
_geom_bond_distance
C27 C24 1.515(4)
C27 H27A 0.9600
C27 H27B 0.9600
C27 H27C 0.9600
C24 C25 1.368(4)
C24 C23 1.381(4)
Br1 C1 1.900(3)
S1 O1 1.4281(18)
S1 O2 1.4320(19)
S1 N2 1.643(2)
S1 C21 1.759(2)
N1 C5 1.394(3)
N1 C8 1.447(3)
N1 H1 0.8600
C4 C3 1.384(4)
C4 C5 1.390(4)
C4 H4 0.9300
C8 N2 1.495(3)
C8 C7 1.564(3)
C8 H8 0.9800
C6 C1 1.385(3)
C6 C5 1.393(3)
C6 C7 1.533(3)
C21 C26 1.383(4)
C21 C22 1.383(3)
N2 C20 1.434(3)
C26 C25 1.380(4)
C26 H26 0.9300
C7 C9 1.543(3)
C7 C12 1.549(3)
C25 H25 0.9300
C1 C2 1.390(4)
C3 C2 1.374(4)
C3 H3 0.9300
O3 C13 1.197(3)
O4 C13 1.320(3)
O4 C14 1.439(4)
C19 C18 1.389(4)
C19 C20 1.390(3)
C19 H19 0.9300
C13 C12 1.526(3)
C12 C15 1.503(3)
C12 H12 0.9800
C15 C20 1.391(3)
C15 C16 1.392(3)
C2 H2 0.9300
C16 C17 1.384(5)
C16 H16 0.9300
C22 C23 1.379(4)
C22 H22 0.9300
C23 H23 0.9300
C9 C10 1.477(4)
C9 H9A 0.9700
C9 H9B 0.9700
C17 C18 1.373(5)
C17 H17 0.9300
C18 H18 0.9300
C10 N3 1.504(4)
C10 H10A 0.9700
C10 H10B 0.9700
C14 H14A 0.9600
C14 H14B 0.9600
C14 H14C 0.9600
N4 N5 1.117(4)
N4 N3 1.205(4)

loop_
_geom_torsion_atom_site_label_1
_geom_torsion_atom_site_label_2
_geom_torsion_atom_site_label_3
_geom_torsion_atom_site_label_4
_geom_torsion
C5 N1 C8 N2 94.3(2)
C5 N1 C8 C7 -26.2(2)
C3 C4 C5 C6 -0.8(4)
C3 C4 C5 N1 -177.1(2)
C1 C6 C5 C4 -0.8(3)
C7 C6 C5 C4 -176.3(2)
C1 C6 C5 N1 176.1(2)
C7 C6 C5 N1 0.6(3)
C8 N1 C5 C4 -166.5(2)
C8 N1 C5 C6 16.7(3)
O1 S1 C21 C26 7.1(2)
O2 S1 C21 C26 136.8(2)
N2 S1 C21 C26 -107.6(2)
O1 S1 C21 C22 -170.9(2)
O2 S1 C21 C22 -41.1(3)
N2 S1 C21 C22 74.4(2)
N1 C8 N2 C20 -92.5(2)
C7 C8 N2 C20 23.3(3)
N1 C8 N2 S1 95.4(2)
C7 C8 N2 S1 -148.84(16)
O1 S1 N2 C20 174.74(18)
O2 S1 N2 C20 45.8(2)
C21 S1 N2 C20 -68.6(2)
O1 S1 N2 C8 -13.23(19)
O2 S1 N2 C8 -142.17(17)
C21 S1 N2 C8 103.48(17)
C22 C21 C26 C25 1.3(4)
S1 C21 C26 C25 -176.6(2)
C1 C6 C7 C9 -70.6(3)
C5 C6 C7 C9 103.9(2)
C1 C6 C7 C12 51.8(3)
C5 C6 C7 C12 -133.6(2)
C1 C6 C7 C8 169.7(3)
C5 C6 C7 C8 -15.7(2)
N1 C8 C7 C6 24.7(2)
N2 C8 C7 C6 -94.5(2)
N1 C8 C7 C9 -92.7(2)
N2 C8 C7 C9 148.08(19)
N1 C8 C7 C12 145.23(18)
N2 C8 C7 C12 26.0(2)
C23 C24 C25 C26 -0.1(5)
C27 C24 C25 C26 -178.8(3)
C21 C26 C25 C24 -1.1(4)
C5 C6 C1 C2 2.2(4)
C7 C6 C1 C2 176.3(2)
C5 C6 C1 Br1 -175.25(17)
C7 C6 C1 Br1 -1.1(4)
C5 C4 C3 C2 1.0(4)
C14 O4 C13 O3 0.1(5)
C14 O4 C13 C12 179.5(3)
O3 C13 C12 C15 114.4(3)
O4 C13 C12 C15 -64.9(3)
O3 C13 C12 C7 -8.2(4)
O4 C13 C12 C7 172.4(2)
C6 C7 C12 C15 53.9(2)
C9 C7 C12 C15 177.0(2)
C8 C7 C12 C15 -58.3(2)
C6 C7 C12 C13 177.58(19)
C9 C7 C12 C13 -59.3(3)
C8 C7 C12 C13 65.3(2)
C13 C12 C15 C20 -80.3(3)
C7 C12 C15 C20 44.2(3)
C13 C12 C15 C16 102.5(3)
C7 C12 C15 C16 -133.0(2)
C18 C19 C20 C15 -3.6(4)
C18 C19 C20 N2 177.1(2)
C16 C15 C20 C19 2.7(4)
C12 C15 C20 C19 -174.6(2)
C16 C15 C20 N2 -178.0(2)
C12 C15 C20 N2 4.7(3)
C8 N2 C20 C19 137.9(2)
S1 N2 C20 C19 -50.2(3)
C8 N2 C20 C15 -41.4(3)
S1 N2 C20 C15 130.47(19)
C4 C3 C2 C1 0.3(4)
C6 C1 C2 C3 -1.9(4)
Br1 C1 C2 C3 175.6(2)
C20 C15 C16 C17 0.5(4)
C12 C15 C16 C17 177.7(3)
C26 C21 C22 C23 -0.4(5)
S1 C21 C22 C23 177.6(3)
C21 C22 C23 C24 -0.8(5)
C25 C24 C23 C22 1.1(5)
C27 C24 C23 C22 179.8(3)
C6 C7 C9 C10 -51.5(3)
C12 C7 C9 C10 -176.9(3)
C8 C7 C9 C10 60.3(3)
C15 C16 C17 C18 -2.7(5)
C16 C17 C18 C19 1.8(5)
C20 C19 C18 C17 1.4(5)
C7 C9 C10 N3 179.0(3)
N5 N4 N3 C10 -174(4)
C9 C10 N3 N4 -142.6(4)
